data_7134801
loop_
_publ_author_name
Urvashi,
'Patil, Nitin T.'

_publ_section_title
;
 Bidentate (P^N) Au(iii)--azide complexes: synthesis and reductive
 elimination studies
;
_journal_issue 40
_journal_name_full 'Chemical Communications'
_journal_page_first 7297
_journal_page_last 7300
_journal_paper_doi 10.1039/D5CC01179E
_journal_volume 61
_journal_year 2025
_chemical_formula_sum 'C68 H90 Au2 F12 N8 P2 Sb2'
_chemical_formula_weight 1946.85
_space_group_crystal_system monoclinic
_space_group_IT_number 14
_space_group_name_Hall '-P 2yn'
_space_group_name_H-M_alt 'P 1 21/n 1'
_atom_sites_solution_hydrogens geom
_audit_creation_method SHELXL-2014/7
_audit_update_record
;
2025-02-21 deposited with the CCDC.	2025-04-14 downloaded from the CCDC.
;
_cell_angle_alpha 90
_cell_angle_beta 107.44(2)
_cell_angle_gamma 90
_cell_formula_units_Z 4
_cell_length_a 20.424(9)
_cell_length_b 11.606(5)
_cell_length_c 32.783(19)
_cell_measurement_reflns_used 7742
_cell_measurement_temperature 295(2)
_cell_measurement_theta_max 23.28
_cell_measurement_theta_min 2.19
_cell_volume 7414(6)
_computing_cell_refinement 'Bruker SAINT'
_computing_data_collection 'Bruker APEX2'
_computing_data_reduction 'Bruker SAINT'
_computing_molecular_graphics 'Bruker SHELXTL'
_computing_publication_material 'Bruker SHELXTL'
_computing_structure_refinement 'SHELXL-2014/7 (Sheldrick, 2014)'
_computing_structure_solution 'SHELXS-97 (Sheldrick 2008)'
_diffrn_ambient_temperature 295(2)
_diffrn_measured_fraction_theta_full 0.999
_diffrn_measured_fraction_theta_max 0.996
_diffrn_measurement_device_type 'Bruker APEX-II CCD'
_diffrn_measurement_method '\f and \w scans'
_diffrn_radiation_type MoK\a
_diffrn_radiation_wavelength 0.71073
_diffrn_reflns_av_R_equivalents 0.1871
_diffrn_reflns_av_unetI/netI 0.1126
_diffrn_reflns_Laue_measured_fraction_full 0.999
_diffrn_reflns_Laue_measured_fraction_max 0.996
_diffrn_reflns_limit_h_max 25
_diffrn_reflns_limit_h_min -25
_diffrn_reflns_limit_k_max 14
_diffrn_reflns_limit_k_min -14
_diffrn_reflns_limit_l_max 40
_diffrn_reflns_limit_l_min -40
_diffrn_reflns_number 98147
_diffrn_reflns_point_group_measured_fraction_full 0.999
_diffrn_reflns_point_group_measured_fraction_max 0.996
_diffrn_reflns_theta_full 25.242
_diffrn_reflns_theta_max 26.408
_diffrn_reflns_theta_min 1.919
_exptl_absorpt_coefficient_mu 4.784
_exptl_crystal_colour WHITE
_exptl_crystal_density_diffrn 1.744
_exptl_crystal_description SQUARE
_exptl_crystal_F_000 3808
_exptl_crystal_recrystallization_method 'Vapor Diffusion'
_refine_diff_density_max 1.950
_refine_diff_density_min -1.082
_refine_diff_density_rms 0.178
_refine_ls_extinction_method none
_refine_ls_goodness_of_fit_ref 1.029
_refine_ls_hydrogen_treatment constr
_refine_ls_matrix_type full
_refine_ls_number_parameters 851
_refine_ls_number_reflns 15173
_refine_ls_number_restraints 51
_refine_ls_restrained_S_all 1.044
_refine_ls_R_factor_all 0.1249
_refine_ls_R_factor_gt 0.0688
_refine_ls_shift/su_max 0.001
_refine_ls_shift/su_mean 0.000
_refine_ls_structure_factor_coef Fsqd
_refine_ls_weighting_details 'w=1/[\s^2^(Fo^2^)+(0.0514P)^2^+34.0892P] where P=(Fo^2^+2Fc^2^)/3'
_refine_ls_weighting_scheme calc
_refine_ls_wR_factor_gt 0.1343
_refine_ls_wR_factor_ref 0.1582
_reflns_Friedel_coverage 0.000
_reflns_number_gt 9464
_reflns_number_total 15173
_reflns_threshold_expression 'I > 2\s(I)'
_cod_data_source_file d5cc01179e2.cif
_cod_data_source_block platon_sq
_cod_original_sg_symbol_H-M 'P 21/n'
_cod_database_code 7134801
_shelx_shelxl_version_number 2014/7
_shelx_space_group_comment
;
The symmetry employed for this shelxl refinement is uniquely defined
by the following loop, which should always be used as a source of
symmetry information in preference to the above space-group names.
They are only intended as comments.
;

loop_
_space_group_symop_operation_xyz
'x, y, z'
'-x+1/2, y+1/2, -z+1/2'
'-x, -y, -z'
'x-1/2, -y-1/2, z-1/2'

loop_
_atom_site_label
_atom_site_type_symbol
_atom_site_fract_x
_atom_site_fract_y
_atom_site_fract_z
_atom_site_U_iso_or_equiv
_atom_site_adp_type
_atom_site_occupancy
_atom_site_site_symmetry_order
_atom_site_calc_flag
_atom_site_refinement_flags_posn
_atom_site_refinement_flags_adp
_atom_site_refinement_flags_occupancy
_atom_site_disorder_assembly
_atom_site_disorder_group
Au01 Au 0.50555(2) 0.93911(4) 0.08979(2) 0.03487(12) Uani 1 1 d . . . . .
C1 C 0.4617(5) 0.4582(8) 0.3959(3) 0.026(2) Uani 1 1 d . U . . .
Au02 Au 0.54998(2) 0.39047(4) 0.42855(2) 0.04048(13) Uani 1 1 d . . . . .
Sb03 Sb 0.65026(5) 0.70945(8) 0.35089(3) 0.0626(3) Uani 1 1 d . . . . .
Sb04 Sb 0.36712(5) 1.29179(9) 0.11680(3) 0.0639(3) Uani 1 1 d . . . . .
P005 P 0.54033(14) 0.2129(2) 0.39443(9) 0.0344(6) Uani 1 1 d . . . . .
P006 P 0.53778(14) 0.7980(2) 0.14234(9) 0.0312(6) Uani 1 1 d . . . . .
N009 N 0.5985(5) 1.0286(7) 0.1274(3) 0.042(2) Uani 1 1 d . . . . .
N00F N 0.6486(5) 0.3274(8) 0.4701(3) 0.045(2) Uani 1 1 d . . . . .
C00J C 0.6366(5) 0.9711(9) 0.1672(3) 0.036(3) Uani 1 1 d . . . . .
F00O F 0.6696(6) 0.6660(10) 0.3016(4) 0.131(4) Uani 1 1 d . U . . .
F00Q F 0.6755(6) 0.5643(8) 0.3713(3) 0.131(4) Uani 1 1 d . U . . .
C00R C 0.4126(5) 0.7007(11) 0.1425(4) 0.046(3) Uani 1 1 d . . . . .
H00A H 0.3948 0.7358 0.1145 0.056 Uiso 1 1 calc R U . . .
H00B H 0.4286 0.6238 0.1389 0.056 Uiso 1 1 calc R U . . .
N00S N 0.3918(7) 1.1155(11) -0.0085(4) 0.081(4) Uani 1 1 d . . . . .
C00T C 0.6328(6) 0.0289(10) 0.4236(4) 0.047(3) Uani 1 1 d . . . . .
H00T H 0.6046 -0.0137 0.4012 0.057 Uiso 1 1 calc R U . . .
C00U C 0.7197(6) 0.1515(12) 0.4899(4) 0.055(3) Uani 1 1 d . . . . .
H00U H 0.7496 0.1937 0.5118 0.066 Uiso 1 1 calc R U . . .
C00V C 0.5528(6) 0.2250(10) 0.3408(3) 0.041(3) Uani 1 1 d . . . . .
F00W F 0.6285(7) 0.8557(9) 0.3289(4) 0.160(5) Uani 1 1 d . . . . .
C00X C 0.7331(6) 0.0396(13) 0.4846(4) 0.060(4) Uani 1 1 d . . . . .
H00X H 0.7709 0.0044 0.5036 0.072 Uiso 1 1 calc R U . . .
C00Y C 0.5743(5) 0.6694(9) 0.1224(4) 0.037(3) Uani 1 1 d . . . . .
C00Z C 0.5196(7) 0.6127(11) 0.0846(4) 0.068(4) Uani 1 1 d . . . . .
H00C H 0.5000 0.6703 0.0629 0.082 Uiso 1 1 calc R U . . .
H00D H 0.4829 0.5818 0.0945 0.082 Uiso 1 1 calc R U . . .
C010 C 0.3526(6) 0.9132(10) 0.0609(4) 0.049(3) Uani 1 1 d . . . . .
H010 H 0.3554 0.9615 0.0840 0.059 Uiso 1 1 calc R U . . .
C011 C 0.4025(7) 0.4516(12) 0.4112(4) 0.062(4) Uani 1 1 d . . . . .
H01A H 0.4042 0.4043 0.4344 0.075 Uiso 1 1 calc R U . . .
C012 C 0.4977(8) 0.3006(13) 0.3110(4) 0.073(5) Uani 1 1 d . . . . .
H01C H 0.4963 0.3747 0.3244 0.088 Uiso 1 1 calc R U . . .
H01D H 0.4531 0.2643 0.3058 0.088 Uiso 1 1 calc R U . . .
C013 C 0.6616(6) 0.2047(11) 0.4631(4) 0.048(3) Uani 1 1 d . . . . .
C014 C 0.3893(7) 0.8843(13) 0.2004(5) 0.071(4) Uani 1 1 d . . . . .
H014 H 0.3734 0.9613 0.2053 0.085 Uiso 1 1 calc R U . . .
C015 C 0.6426(7) 1.0478(12) 0.0985(4) 0.066(4) Uani 1 1 d . . . . .
H01E H 0.6148 1.0776 0.0716 0.099 Uiso 1 1 calc R U . . .
H01F H 0.6628 0.9761 0.0940 0.099 Uiso 1 1 calc R U . . .
H01G H 0.6782 1.1021 0.1116 0.099 Uiso 1 1 calc R U . . .
C016 C 0.3425(7) 0.5144(14) 0.3921(5) 0.074(5) Uani 1 1 d . . . . .
H016 H 0.3047 0.5062 0.4021 0.089 Uiso 1 1 calc R U . . .
C017 C 0.6503(5) 0.8179(10) 0.2185(3) 0.045(3) Uani 1 1 d . . . . .
H017 H 0.6357 0.7487 0.2272 0.054 Uiso 1 1 calc R U . . .
C018 C 0.3421(8) 0.7741(11) -0.0089(4) 0.065(4) Uani 1 1 d . . . . .
H018 H 0.3373 0.7277 -0.0328 0.078 Uiso 1 1 calc R U . . .
C019 C 0.4596(7) 0.1448(12) 0.4437(4) 0.058(3) Uani 1 1 d . . . . .
H01H H 0.5008 0.1155 0.4643 0.069 Uiso 1 1 calc R U . . .
H01I H 0.4557 0.2262 0.4492 0.069 Uiso 1 1 calc R U . . .
C01A C 0.4549(8) 0.5389(12) 0.3628(4) 0.069(4) Uani 1 1 d . . . . .
H01J H 0.4923 0.5522 0.3529 0.082 Uiso 1 1 calc R U . . .
C01B C 0.4993(6) 0.7114(12) 0.2145(4) 0.057(3) Uani 1 1 d . . . . .
H01K H 0.5376 0.7536 0.2333 0.069 Uiso 1 1 calc R U . . .
H01L H 0.5154 0.6351 0.2101 0.069 Uiso 1 1 calc R U . . .
N1B N 0.4913(6) 1.0731(8) 0.0465(3) 0.054(3) Uani 1 1 d . . . . .
C01C C 0.2849(7) 0.8109(12) 0.0013(5) 0.069(4) Uani 1 1 d . . . . .
H01M H 0.2416 0.7878 -0.0154 0.083 Uiso 1 1 calc R U . . .
C01D C 0.5519(7) 0.5149(11) 0.0650(5) 0.072(4) Uani 1 1 d . . . . .
H01N H 0.5169 0.4800 0.0409 0.086 Uiso 1 1 calc R U . . .
N1D N 0.4400(7) 1.0911(8) 0.0185(4) 0.056(3) Uani 1 1 d . . . . .
N1C N 0.5745(6) 0.5390(8) 0.4638(3) 0.064(3) Uani 1 1 d . . . . .
C01E C 0.5737(7) 1.1441(9) 0.1376(4) 0.061(4) Uani 1 1 d . . . . .
H01O H 0.5500 1.1830 0.1115 0.092 Uiso 1 1 calc R U . . .
H01P H 0.6122 1.1896 0.1534 0.092 Uiso 1 1 calc R U . . .
H01Q H 0.5430 1.1333 0.1545 0.092 Uiso 1 1 calc R U . . .
C1E C 0.4132(6) 0.8747(8) 0.0529(3) 0.038(3) Uani 1 1 d . . . . .
C01F C 0.6452(7) 0.3415(11) 0.5147(4) 0.066(4) Uani 1 1 d . . . . .
H01R H 0.6359 0.4206 0.5194 0.099 Uiso 1 1 calc R U . . .
H01S H 0.6883 0.3192 0.5345 0.099 Uiso 1 1 calc R U . . .
H01T H 0.6093 0.2937 0.5187 0.099 Uiso 1 1 calc R U . . .
C01G C 0.7318(6) 0.9708(13) 0.2326(4) 0.065(4) Uani 1 1 d . . . . .
H01U H 0.7715 1.0048 0.2501 0.078 Uiso 1 1 calc R U . . .
C1G C 0.4644(5) 0.1279(9) 0.3980(4) 0.039(3) Uani 1 1 d . . . . .
F1H F 0.4438(7) 1.3690(12) 0.1492(4) 0.187(6) Uani 1 1 d . . . . .
C1H C 0.4474(6) 0.8942(9) 0.1793(4) 0.047(3) Uani 1 1 d . . . . .
H1HA H 0.4306 0.9354 0.1525 0.057 Uiso 1 1 calc R U . . .
H1HB H 0.4852 0.9378 0.1979 0.057 Uiso 1 1 calc R U . . .
C01I C 0.5554(8) 0.1097(11) 0.3187(4) 0.072(4) Uani 1 1 d . . . . .
H01V H 0.5118 0.0702 0.3136 0.086 Uiso 1 1 calc R U . . .
H01W H 0.5909 0.0614 0.3371 0.086 Uiso 1 1 calc R U . . .
N1I N 0.5388(7) 0.6218(11) 0.4587(4) 0.080(4) Uani 1 1 d . . . . .
C01J C 0.7084(6) 0.8708(13) 0.2440(4) 0.060(4) Uani 1 1 d . . . . .
H01X H 0.7324 0.8366 0.2698 0.073 Uiso 1 1 calc R U . . .
C01K C 0.3556(6) 0.6942(12) 0.1645(4) 0.061(4) Uani 1 1 d . . . . .
H01Y H 0.3171 0.6498 0.1462 0.073 Uiso 1 1 calc R U . . .
C1K C 0.4729(5) 0.7745(9) 0.1711(3) 0.036(2) Uani 1 1 d . . . . .
F1K F 0.2969(8) 1.2120(14) 0.0843(5) 0.215(7) Uani 1 1 d . U . . .
C01L C 0.3994(6) 0.1735(12) 0.3654(4) 0.059(3) Uani 1 1 d . . . . .
H01Z H 0.4020 0.1601 0.3367 0.070 Uiso 1 1 calc R U . . .
H011 H 0.3958 0.2559 0.3692 0.070 Uiso 1 1 calc R U . . .
C1L C 0.6130(5) 0.8675(9) 0.1796(3) 0.034(2) Uani 1 1 d . . . . .
C01M C 0.4174(8) 0.8208(15) 0.2430(4) 0.077(5) Uani 1 1 d . . . . .
H012 H 0.4558 0.8634 0.2615 0.093 Uiso 1 1 calc R U . . .
H013 H 0.3820 0.8155 0.2571 0.093 Uiso 1 1 calc R U . . .
C1M C 0.6171(5) 0.1437(9) 0.4298(3) 0.034(2) Uani 1 1 d . . . . .
C01N C 0.6920(6) -0.0216(11) 0.4518(4) 0.054(3) Uani 1 1 d . . . . .
H015 H 0.7028 -0.0978 0.4478 0.065 Uiso 1 1 calc R U . . .
C1N C 0.4079(7) 0.8067(10) 0.0168(4) 0.053(3) Uani 1 1 d . . . . .
H1N H 0.4469 0.7836 0.0099 0.064 Uiso 1 1 calc R U . . .
C01O C 0.4681(7) -0.0018(11) 0.3900(4) 0.063(4) Uani 1 1 d . . . . .
H019 H 0.5093 -0.0334 0.4099 0.076 Uiso 1 1 calc R U . . .
H020 H 0.4707 -0.0142 0.3613 0.076 Uiso 1 1 calc R U . . .
F1O F 0.3985(12) 1.297(2) 0.0730(6) 0.305(12) Uani 1 1 d . . . . .
F01P F 0.5635(6) 0.6573(15) 0.3260(5) 0.189(6) Uani 1 1 d . . . . .
C1P C 0.6956(6) 1.0220(11) 0.1942(4) 0.054(3) Uani 1 1 d . . . . .
H1P H 0.7109 1.0917 0.1864 0.065 Uiso 1 1 calc R U . . .
F1P F 0.3373(12) 1.303(3) 0.1588(7) 0.401(18) Uani 1 1 d . . . . .
C01Q C 0.4048(8) -0.0648(12) 0.3954(5) 0.076(5) Uani 1 1 d . . . . .
H021 H 0.4084 -0.1474 0.3901 0.091 Uiso 1 1 calc R U . . .
C01R C 0.5707(11) 0.1299(12) 0.2756(4) 0.088(6) Uani 1 1 d . . . . .
H022 H 0.5729 0.0554 0.2620 0.105 Uiso 1 1 calc R U . . .
C01S C 0.6603(9) 0.6157(12) 0.0853(7) 0.086(6) Uani 1 1 d . . . . .
H023 H 0.6971 0.6462 0.0748 0.103 Uiso 1 1 calc R U . . .
C01T C 0.6043(8) 0.5788(11) 0.1562(4) 0.075(4) Uani 1 1 d . . . . .
H024 H 0.5688 0.5493 0.1675 0.091 Uiso 1 1 calc R U . . .
H025 H 0.6401 0.6127 0.1796 0.091 Uiso 1 1 calc R U . . .
C01U C 0.5126(8) 0.2006(15) 0.2468(4) 0.081(5) Uani 1 1 d . . . . .
H026 H 0.4690 0.1628 0.2437 0.098 Uiso 1 1 calc R U . . .
H027 H 0.5186 0.2084 0.2187 0.098 Uiso 1 1 calc R U . . .
C01V C 0.5134(8) 0.3190(14) 0.2671(4) 0.080(5) Uani 1 1 d . . . . .
H028 H 0.4776 0.3675 0.2483 0.096 Uiso 1 1 calc R U . . .
C01W C 0.4008(9) -0.0465(13) 0.4415(5) 0.085(5) Uani 1 1 d . . . . .
H029 H 0.3603 -0.0839 0.4449 0.102 Uiso 1 1 calc R U . . .
H02A H 0.4410 -0.0789 0.4621 0.102 Uiso 1 1 calc R U . . .
C01X C 0.5798(8) 0.4255(10) 0.0993(6) 0.077(5) Uani 1 1 d . . . . .
H02B H 0.5994 0.3619 0.0877 0.092 Uiso 1 1 calc R U . . .
H02C H 0.5430 0.3956 0.1093 0.092 Uiso 1 1 calc R U . . .
C01Y C 0.5827(10) 0.3759(15) 0.2744(5) 0.094(5) Uani 1 1 d . U . . .
H02D H 0.5926 0.3846 0.2474 0.113 Uiso 1 1 calc R U . . .
H02E H 0.5825 0.4519 0.2867 0.113 Uiso 1 1 calc R U . . .
F1Z F 0.4100(8) 1.1583(12) 0.1344(5) 0.186(6) Uani 1 1 d . U . . .
C020 C 0.6088(9) 0.5634(12) 0.0498(5) 0.077(5) Uani 1 1 d . . . . .
H02F H 0.6295 0.5023 0.0376 0.093 Uiso 1 1 calc R U . . .
H02G H 0.5904 0.6206 0.0277 0.093 Uiso 1 1 calc R U . . .
C021 C 0.3974(8) 0.0811(14) 0.4482(5) 0.075(5) Uani 1 1 d . . . . .
H02H H 0.3948 0.0939 0.4772 0.090 Uiso 1 1 calc R U . . .
C022 C 0.3304(6) 0.8162(13) 0.1698(5) 0.072(4) Uani 1 1 d . . . . .
H02I H 0.2918 0.8123 0.1812 0.086 Uiso 1 1 calc R U . . .
H02J H 0.3154 0.8545 0.1422 0.086 Uiso 1 1 calc R U . . .
C023 C 0.3814(7) 0.6350(13) 0.2065(5) 0.071(4) Uani 1 1 d . . . . .
H02K H 0.3963 0.5577 0.2024 0.086 Uiso 1 1 calc R U . . .
H02L H 0.3448 0.6292 0.2196 0.086 Uiso 1 1 calc R U . . .
C024 C 0.6370(9) 0.3017(16) 0.3044(5) 0.089(5) Uani 1 1 d . U . . .
H02M H 0.6817 0.3396 0.3097 0.107 Uiso 1 1 calc R U . . .
C025 C 0.4406(7) 0.7016(14) 0.2354(4) 0.070(4) Uani 1 1 d . . . . .
H02N H 0.4577 0.6612 0.2628 0.084 Uiso 1 1 calc R U . . .
C026 C 0.7041(6) 0.3990(11) 0.4623(4) 0.067(4) Uani 1 1 d . . . . .
H02O H 0.7059 0.3859 0.4338 0.101 Uiso 1 1 calc R U . . .
H02P H 0.7472 0.3783 0.4824 0.101 Uiso 1 1 calc R U . . .
H02Q H 0.6948 0.4789 0.4658 0.101 Uiso 1 1 calc R U . . .
C027 C 0.2911(7) 0.8804(12) 0.0354(5) 0.066(4) Uani 1 1 d . . . . .
H02R H 0.2517 0.9060 0.0412 0.079 Uiso 1 1 calc R U . . .
C028 C 0.3322(7) 0.1353(13) 0.4161(5) 0.078(5) Uani 1 1 d . . . . .
H02S H 0.2911 0.1005 0.4198 0.094 Uiso 1 1 calc R U . . .
H02T H 0.3308 0.2174 0.4212 0.094 Uiso 1 1 calc R U . . .
C029 C 0.6342(10) 0.4799(13) 0.1361(6) 0.089(5) Uani 1 1 d . . . . .
H02U H 0.6535 0.4213 0.1579 0.107 Uiso 1 1 calc R U . . .
N02A N 0.5086(9) 0.7034(13) 0.4567(6) 0.131(7) Uani 1 1 d . . . . .
F02B F 0.6261(10) 0.7478(12) 0.3991(4) 0.213(8) Uani 1 1 d . . . . .
C02C C 0.6309(7) 0.7145(10) 0.1050(5) 0.071(5) Uani 1 1 d . . . . .
H02V H 0.6123 0.7731 0.0835 0.085 Uiso 1 1 calc R U . . .
H02W H 0.6670 0.7493 0.1280 0.085 Uiso 1 1 calc R U . . .
C02D C 0.3947(10) 0.5997(14) 0.3445(5) 0.091(6) Uani 1 1 d . . . . .
H02X H 0.3919 0.6496 0.3218 0.109 Uiso 1 1 calc R U . . .
F02E F 0.7390(7) 0.7570(11) 0.3732(5) 0.179(5) Uani 1 1 d . U . . .
C02F C 0.6389(9) 0.1914(17) 0.2836(5) 0.099(5) Uani 1 1 d . U . . .
H02Y H 0.6754 0.1441 0.3016 0.118 Uiso 1 1 calc R U . . .
H02Z H 0.6484 0.2039 0.2566 0.118 Uiso 1 1 calc R U . . .
C02G C 0.6909(8) 0.5286(16) 0.1201(6) 0.101(6) Uani 1 1 d . . . . .
H030 H 0.7255 0.5652 0.1434 0.121 Uiso 1 1 calc R U . . .
H031 H 0.7127 0.4670 0.1089 0.121 Uiso 1 1 calc R U . . .
C02H C 0.3394(9) 0.5866(15) 0.3595(5) 0.092(6) Uani 1 1 d . . . . .
H032 H 0.2994 0.6279 0.3470 0.110 Uiso 1 1 calc R U . . .
C02I C 0.6228(8) 0.2835(15) 0.3472(4) 0.082(5) Uani 1 1 d . . . . .
H033 H 0.6233 0.3574 0.3612 0.098 Uiso 1 1 calc R U . . .
H034 H 0.6587 0.2361 0.3656 0.098 Uiso 1 1 calc R U . . .
C02J C 0.3358(7) 0.1130(14) 0.3709(5) 0.074(4) Uani 1 1 d . . . . .
H035 H 0.2945 0.1442 0.3501 0.088 Uiso 1 1 calc R U . . .
C02L C 0.3402(8) -0.0167(14) 0.3634(5) 0.086(5) Uani 1 1 d . . . . .
H036 H 0.3000 -0.0550 0.3669 0.103 Uiso 1 1 calc R U . . .
H037 H 0.3416 -0.0305 0.3345 0.103 Uiso 1 1 calc R U . . .
F2N F 0.3288(9) 1.4271(14) 0.0942(6) 0.224(7) Uani 1 1 d . U . . .

loop_
_atom_site_aniso_label
_atom_site_aniso_U_11
_atom_site_aniso_U_22
_atom_site_aniso_U_33
_atom_site_aniso_U_23
_atom_site_aniso_U_13
_atom_site_aniso_U_12
Au01 0.0428(3) 0.0287(2) 0.0316(2) 0.00261(19) 0.00892(18) -0.0016(2)
C1 0.037(4) 0.022(4) 0.018(4) -0.003(3) 0.005(3) -0.015(3)
Au02 0.0462(3) 0.0362(2) 0.0375(3) -0.0056(2) 0.0103(2) 0.0033(2)
Sb03 0.0585(6) 0.0578(6) 0.0645(6) 0.0056(5) 0.0079(5) -0.0015(5)
Sb04 0.0566(6) 0.0683(6) 0.0574(6) -0.0027(5) 0.0026(5) 0.0085(5)
P005 0.0353(15) 0.0335(15) 0.0309(15) -0.0040(12) 0.0046(12) 0.0012(13)
P006 0.0319(15) 0.0263(14) 0.0347(16) 0.0061(12) 0.0089(12) -0.0016(12)
N009 0.051(6) 0.035(5) 0.039(6) 0.000(4) 0.010(5) -0.008(4)
N00F 0.043(6) 0.052(6) 0.037(6) -0.005(5) 0.007(4) 0.001(5)
C00J 0.035(6) 0.034(6) 0.045(7) 0.000(5) 0.023(5) -0.002(5)
F00O 0.165(8) 0.124(7) 0.136(7) 0.024(6) 0.091(6) 0.035(6)
F00Q 0.172(8) 0.085(6) 0.110(7) 0.016(5) 0.004(6) -0.015(6)
C00R 0.036(6) 0.061(8) 0.045(7) 0.003(6) 0.016(5) 0.000(6)
N00S 0.083(9) 0.085(9) 0.058(8) 0.025(7) -0.004(7) 0.029(8)
C00T 0.044(7) 0.036(7) 0.052(8) 0.002(6) 0.001(6) 0.008(5)
C00U 0.031(7) 0.076(10) 0.049(8) 0.001(7) 0.000(6) 0.008(6)
C00V 0.057(7) 0.041(7) 0.028(6) -0.005(5) 0.016(5) 0.003(6)
F00W 0.205(13) 0.094(8) 0.189(13) 0.041(8) 0.072(11) 0.087(9)
C00X 0.038(7) 0.084(11) 0.049(8) -0.001(8) 0.000(6) 0.021(7)
C00Y 0.033(6) 0.027(6) 0.050(7) 0.012(5) 0.011(5) 0.004(5)
C00Z 0.071(10) 0.053(8) 0.066(9) -0.019(7) 0.000(7) 0.021(7)
C010 0.051(8) 0.048(8) 0.044(7) -0.001(6) 0.008(6) 0.014(6)
C011 0.072(9) 0.068(9) 0.044(8) -0.008(7) 0.013(7) 0.017(8)
C012 0.092(11) 0.090(11) 0.044(8) 0.022(8) 0.031(8) 0.045(9)
C013 0.039(7) 0.067(9) 0.036(7) -0.006(6) 0.008(5) 0.000(6)
C014 0.068(10) 0.072(10) 0.086(11) -0.022(9) 0.043(9) 0.013(8)
C015 0.063(9) 0.081(10) 0.058(9) 0.004(8) 0.025(7) -0.036(8)
C016 0.057(9) 0.103(12) 0.065(10) -0.016(9) 0.021(8) 0.036(9)
C017 0.033(6) 0.058(8) 0.040(7) 0.007(6) 0.004(5) -0.005(6)
C018 0.087(11) 0.053(8) 0.041(8) -0.010(7) -0.003(7) -0.015(8)
C019 0.059(8) 0.064(9) 0.048(8) 0.005(7) 0.013(6) 0.001(7)
C01A 0.082(10) 0.068(10) 0.060(9) 0.012(8) 0.027(8) 0.031(8)
C01B 0.044(7) 0.077(10) 0.054(8) 0.014(7) 0.020(6) -0.004(7)
N1B 0.065(7) 0.040(6) 0.048(7) 0.009(5) 0.006(6) -0.014(5)
C01C 0.051(9) 0.054(9) 0.085(11) -0.009(8) -0.006(8) -0.013(7)
C01D 0.071(10) 0.040(8) 0.100(12) -0.031(8) 0.018(9) 0.000(7)
N1D 0.082(9) 0.035(6) 0.056(8) 0.006(5) 0.025(7) 0.002(6)
N1C 0.084(8) 0.028(6) 0.061(7) -0.016(5) -0.008(6) 0.011(6)
C01E 0.099(11) 0.026(6) 0.051(8) -0.006(6) 0.010(7) -0.013(7)
C1E 0.049(7) 0.020(5) 0.028(6) 0.004(5) -0.015(5) 0.007(5)
C01F 0.092(11) 0.064(9) 0.038(8) -0.005(7) 0.013(7) 0.023(8)
C01G 0.037(7) 0.102(12) 0.049(9) -0.018(8) 0.002(6) -0.020(8)
C1G 0.039(6) 0.028(6) 0.045(7) -0.001(5) 0.007(5) -0.006(5)
F1H 0.177(13) 0.154(12) 0.156(12) 0.004(10) -0.062(10) -0.058(10)
C1H 0.060(8) 0.033(6) 0.050(8) -0.001(6) 0.019(6) -0.004(6)
C01I 0.105(12) 0.056(9) 0.051(9) -0.016(7) 0.017(8) 0.013(8)
N1I 0.089(10) 0.051(8) 0.102(11) -0.029(8) 0.030(8) 0.007(7)
C01J 0.036(7) 0.094(11) 0.044(8) 0.002(7) -0.001(6) -0.010(7)
C01K 0.034(7) 0.082(10) 0.072(10) -0.016(8) 0.025(7) -0.024(7)
C1K 0.042(6) 0.040(6) 0.028(6) 0.000(5) 0.013(5) -0.004(5)
F1K 0.184(9) 0.195(10) 0.210(10) 0.028(8) -0.025(7) -0.047(8)
C01L 0.053(8) 0.069(9) 0.046(8) 0.010(7) 0.003(6) -0.004(7)
C1L 0.034(6) 0.041(6) 0.028(6) -0.001(5) 0.011(5) -0.006(5)
C01M 0.070(10) 0.120(14) 0.054(9) -0.005(9) 0.038(8) -0.017(10)
C1M 0.036(6) 0.043(6) 0.021(5) -0.002(5) 0.004(4) -0.001(5)
C01N 0.051(8) 0.041(7) 0.072(10) 0.004(7) 0.023(7) 0.015(6)
C1N 0.062(8) 0.054(8) 0.037(7) -0.002(6) 0.005(6) 0.007(7)
C01O 0.051(8) 0.059(9) 0.068(9) 0.002(7) 0.001(7) -0.019(7)
F1O 0.39(3) 0.41(3) 0.174(17) -0.003(18) 0.173(19) 0.06(3)
F01P 0.089(9) 0.277(18) 0.198(14) -0.067(13) 0.040(9) -0.031(10)
C1P 0.041(7) 0.055(8) 0.065(9) -0.009(7) 0.013(7) -0.015(6)
F1P 0.33(3) 0.73(5) 0.23(2) 0.02(3) 0.23(2) 0.00(3)
C01Q 0.074(10) 0.048(8) 0.099(13) 0.013(8) 0.014(9) -0.029(8)
C01R 0.177(19) 0.049(9) 0.036(8) -0.015(7) 0.030(10) 0.012(11)
C01S 0.090(12) 0.047(9) 0.153(17) -0.021(11) 0.085(13) -0.005(9)
C01T 0.107(12) 0.053(9) 0.063(10) 0.004(7) 0.019(9) 0.033(8)
C01U 0.093(12) 0.122(15) 0.029(8) -0.008(9) 0.019(8) -0.023(11)
C01V 0.105(13) 0.104(13) 0.030(8) 0.014(8) 0.021(8) 0.060(11)
C01W 0.090(12) 0.075(11) 0.090(13) 0.036(10) 0.025(10) -0.012(9)
C01X 0.100(12) 0.021(7) 0.130(15) -0.003(8) 0.066(12) 0.000(7)
C01Y 0.136(13) 0.109(12) 0.055(9) -0.013(8) 0.056(9) -0.028(9)
F1Z 0.189(9) 0.132(8) 0.194(9) 0.014(7) -0.010(7) 0.026(7)
C020 0.135(15) 0.042(8) 0.078(11) -0.002(8) 0.067(11) 0.014(9)
C021 0.083(11) 0.093(13) 0.054(9) 0.004(8) 0.026(8) -0.027(9)
C022 0.039(8) 0.106(13) 0.079(11) 0.019(9) 0.030(8) 0.018(8)
C023 0.066(10) 0.080(11) 0.074(11) 0.023(9) 0.028(8) -0.009(8)
C024 0.103(11) 0.128(12) 0.053(9) -0.014(7) 0.049(8) -0.040(9)
C025 0.060(9) 0.102(13) 0.055(9) 0.037(9) 0.029(8) 0.011(9)
C026 0.052(8) 0.061(9) 0.078(10) -0.008(8) 0.005(7) -0.027(7)
C027 0.046(8) 0.063(9) 0.077(10) 0.010(8) 0.001(7) 0.005(7)
C028 0.049(9) 0.076(11) 0.117(14) 0.026(10) 0.037(9) 0.005(8)
C029 0.118(15) 0.051(9) 0.097(13) 0.018(9) 0.031(12) 0.046(10)
N02A 0.138(15) 0.079(11) 0.168(17) -0.058(11) 0.030(13) 0.015(11)
F02B 0.39(2) 0.171(13) 0.112(10) -0.058(9) 0.124(13) -0.044(14)
C02C 0.084(10) 0.037(7) 0.118(13) -0.010(8) 0.070(10) -0.013(7)
C02D 0.130(15) 0.078(11) 0.074(11) 0.019(9) 0.045(11) 0.051(11)
F02E 0.132(8) 0.132(8) 0.240(10) -0.006(7) 0.004(7) -0.010(7)
C02F 0.111(13) 0.143(12) 0.059(10) -0.014(8) 0.051(10) -0.004(10)
C02G 0.053(10) 0.095(14) 0.143(17) -0.044(13) 0.012(11) 0.021(10)
C02H 0.118(15) 0.104(14) 0.042(9) -0.002(9) 0.007(9) 0.064(11)
C02I 0.092(11) 0.122(14) 0.032(8) -0.021(8) 0.019(7) -0.047(10)
C02J 0.036(7) 0.086(12) 0.090(12) 0.018(10) 0.006(7) 0.006(8)
C02L 0.080(12) 0.087(12) 0.082(12) 0.000(10) 0.013(9) -0.052(10)
F2N 0.224(10) 0.184(10) 0.237(11) -0.005(8) 0.029(8) 0.034(8)

loop_
_atom_type_symbol
_atom_type_description
_atom_type_scat_dispersion_real
_atom_type_scat_dispersion_imag
_atom_type_scat_source
C C 0.0033 0.0016 'International Tables Vol C Tables 4.2.6.8 and 6.1.1.4'
H H 0.0000 0.0000 'International Tables Vol C Tables 4.2.6.8 and 6.1.1.4'
Au Au -2.0133 8.8022 'International Tables Vol C Tables 4.2.6.8 and 6.1.1.4'
F F 0.0171 0.0103 'International Tables Vol C Tables 4.2.6.8 and 6.1.1.4'
N N 0.0061 0.0033 'International Tables Vol C Tables 4.2.6.8 and 6.1.1.4'
P P 0.1023 0.0942 'International Tables Vol C Tables 4.2.6.8 and 6.1.1.4'
Sb Sb -0.5866 1.5461 'International Tables Vol C Tables 4.2.6.8 and 6.1.1.4'

loop_
_geom_angle_atom_site_label_1
_geom_angle_atom_site_label_2
_geom_angle_atom_site_label_3
_geom_angle
_geom_angle_site_symmetry_1
_geom_angle_site_symmetry_3
_geom_angle_publ_flag
C1E Au01 N1B 87.3(4) . . ?
C1E Au01 N009 173.1(4) . . ?
N1B Au01 N009 87.1(4) . . ?
C1E Au01 P006 100.7(3) . . ?
N1B Au01 P006 171.7(3) . . ?
N009 Au01 P006 84.9(2) . . ?
C01A C1 C011 113.8(11) . . ?
C01A C1 Au02 123.3(8) . . ?
C011 C1 Au02 121.1(8) . . ?
C1 Au02 N1C 90.0(4) . . ?
C1 Au02 N00F 174.3(4) . . ?
N1C Au02 N00F 84.7(4) . . ?
C1 Au02 P005 99.2(3) . . ?
N1C Au02 P005 170.7(3) . . ?
N00F Au02 P005 86.1(3) . . ?
F01P Sb03 F02E 176.3(7) . . ?
F01P Sb03 F00Q 89.3(7) . . ?
F02E Sb03 F00Q 89.7(6) . . ?
F01P Sb03 F00W 92.5(7) . . ?
F02E Sb03 F00W 88.4(6) . . ?
F00Q Sb03 F00W 176.9(6) . . ?
F01P Sb03 F02B 89.4(7) . . ?
F02E Sb03 F02B 94.1(8) . . ?
F00Q Sb03 F02B 91.6(6) . . ?
F00W Sb03 F02B 91.0(6) . . ?
F01P Sb03 F00O 87.2(6) . . ?
F02E Sb03 F00O 89.2(6) . . ?
F00Q Sb03 F00O 87.6(5) . . ?
F00W Sb03 F00O 90.0(5) . . ?
F02B Sb03 F00O 176.5(7) . . ?
F1P Sb04 F1O 173.6(14) . . ?
F1P Sb04 F1K 96.1(11) . . ?
F1O Sb04 F1K 87.4(10) . . ?
F1P Sb04 F1Z 93.6(12) . . ?
F1O Sb04 F1Z 91.9(9) . . ?
F1K Sb04 F1Z 88.3(7) . . ?
F1P Sb04 F2N 93.0(12) . . ?
F1O Sb04 F2N 81.5(10) . . ?
F1K Sb04 F2N 92.0(8) . . ?
F1Z Sb04 F2N 173.3(8) . . ?
F1P Sb04 F1H 86.8(11) . . ?
F1O Sb04 F1H 90.0(10) . . ?
F1K Sb04 F1H 176.3(8) . . ?
F1Z Sb04 F1H 89.2(6) . . ?
F2N Sb04 F1H 90.1(7) . . ?
C1M P005 C00V 107.3(5) . . ?
C1M P005 C1G 107.3(5) . . ?
C00V P005 C1G 116.8(5) . . ?
C1M P005 Au02 98.7(3) . . ?
C00V P005 Au02 111.9(4) . . ?
C1G P005 Au02 112.9(3) . . ?
C1L P006 C1K 107.8(5) . . ?
C1L P006 C00Y 104.0(5) . . ?
C1K P006 C00Y 118.6(5) . . ?
C1L P006 Au01 100.2(3) . . ?
C1K P006 Au01 113.1(4) . . ?
C00Y P006 Au01 110.9(3) . . ?
C00J N009 C015 111.7(9) . . ?
C00J N009 C01E 109.4(8) . . ?
C015 N009 C01E 108.2(9) . . ?
C00J N009 Au01 115.1(6) . . ?
C015 N009 Au01 107.3(7) . . ?
C01E N009 Au01 104.7(7) . . ?
C013 N00F C026 109.2(9) . . ?
C013 N00F C01F 108.7(9) . . ?
C026 N00F C01F 111.5(10) . . ?
C013 N00F Au02 113.6(7) . . ?
C026 N00F Au02 108.2(8) . . ?
C01F N00F Au02 105.6(7) . . ?
C1P C00J C1L 119.1(11) . . ?
C1P C00J N009 120.0(10) . . ?
C1L C00J N009 120.9(10) . . ?
C01K C00R C1K 108.3(9) . . ?
C01K C00R H00A 110.0 . . ?
C1K C00R H00A 110.0 . . ?
C01K C00R H00B 110.0 . . ?
C1K C00R H00B 110.0 . . ?
H00A C00R H00B 108.4 . . ?
C1M C00T C01N 119.4(11) . . ?
C1M C00T H00T 120.3 . . ?
C01N C00T H00T 120.3 . . ?
C00X C00U C013 120.8(12) . . ?
C00X C00U H00U 119.6 . . ?
C013 C00U H00U 119.6 . . ?
C012 C00V C01I 108.9(11) . . ?
C012 C00V C02I 108.0(11) . . ?
C01I C00V C02I 106.8(11) . . ?
C012 C00V P005 111.4(7) . . ?
C01I C00V P005 114.6(8) . . ?
C02I C00V P005 106.9(8) . . ?
C01N C00X C00U 120.5(12) . . ?
C01N C00X H00X 119.7 . . ?
C00U C00X H00X 119.7 . . ?
C01T C00Y C02C 109.0(11) . . ?
C01T C00Y C00Z 109.1(10) . . ?
C02C C00Y C00Z 107.1(11) . . ?
C01T C00Y P006 114.4(8) . . ?
C02C C00Y P006 106.4(7) . . ?
C00Z C00Y P006 110.5(7) . . ?
C00Y C00Z C01D 110.4(11) . . ?
C00Y C00Z H00C 109.6 . . ?
C01D C00Z H00C 109.6 . . ?
C00Y C00Z H00D 109.6 . . ?
C01D C00Z H00D 109.6 . . ?
H00C C00Z H00D 108.1 . . ?
C027 C010 C1E 120.2(12) . . ?
C027 C010 H010 119.9 . . ?
C1E C010 H010 119.9 . . ?
C016 C011 C1 121.9(13) . . ?
C016 C011 H01A 119.1 . . ?
C1 C011 H01A 119.1 . . ?
C00V C012 C01V 110.3(10) . . ?
C00V C012 H01C 109.6 . . ?
C01V C012 H01C 109.6 . . ?
C00V C012 H01D 109.6 . . ?
C01V C012 H01D 109.6 . . ?
H01C C012 H01D 108.1 . . ?
C1M C013 C00U 120.3(12) . . ?
C1M C013 N00F 120.4(10) . . ?
C00U C013 N00F 119.3(11) . . ?
C01M C014 C022 110.8(13) . . ?
C01M C014 C1H 108.4(11) . . ?
C022 C014 C1H 107.6(10) . . ?
C01M C014 H014 110.0 . . ?
C022 C014 H014 110.0 . . ?
C1H C014 H014 110.0 . . ?
N009 C015 H01E 109.5 . . ?
N009 C015 H01F 109.5 . . ?
H01E C015 H01F 109.5 . . ?
N009 C015 H01G 109.5 . . ?
H01E C015 H01G 109.5 . . ?
H01F C015 H01G 109.5 . . ?
C02H C016 C011 120.4(14) . . ?
C02H C016 H016 119.8 . . ?
C011 C016 H016 119.8 . . ?
C01J C017 C1L 120.4(11) . . ?
C01J C017 H017 119.8 . . ?
C1L C017 H017 119.8 . . ?
C01C C018 C1N 119.9(12) . . ?
C01C C018 H018 120.1 . . ?
C1N C018 H018 120.1 . . ?
C021 C019 C1G 109.5(11) . . ?
C021 C019 H01H 109.8 . . ?
C1G C019 H01H 109.8 . . ?
C021 C019 H01I 109.8 . . ?
C1G C019 H01I 109.8 . . ?
H01H C019 H01I 108.2 . . ?
C02D C01A C1 122.9(14) . . ?
C02D C01A H01J 118.6 . . ?
C1 C01A H01J 118.6 . . ?
C1K C01B C025 109.7(10) . . ?
C1K C01B H01K 109.7 . . ?
C025 C01B H01K 109.7 . . ?
C1K C01B H01L 109.7 . . ?
C025 C01B H01L 109.7 . . ?
H01K C01B H01L 108.2 . . ?
N1D N1B Au01 125.1(9) . . ?
C027 C01C C018 120.7(13) . . ?
C027 C01C H01M 119.6 . . ?
C018 C01C H01M 119.6 . . ?
C020 C01D C01X 110.3(12) . . ?
C020 C01D C00Z 109.3(11) . . ?
C01X C01D C00Z 107.9(12) . . ?
C020 C01D H01N 109.7 . . ?
C01X C01D H01N 109.7 . . ?
C00Z C01D H01N 109.7 . . ?
N00S N1D N1B 175.7(14) . . ?
N1I N1C Au02 124.5(10) . . ?
N009 C01E H01O 109.5 . . ?
N009 C01E H01P 109.5 . . ?
H01O C01E H01P 109.5 . . ?
N009 C01E H01Q 109.5 . . ?
H01O C01E H01Q 109.5 . . ?
H01P C01E H01Q 109.5 . . ?
C1N C1E C010 119.0(10) . . ?
C1N C1E Au01 121.9(9) . . ?
C010 C1E Au01 118.5(8) . . ?
N00F C01F H01R 109.5 . . ?
N00F C01F H01S 109.5 . . ?
H01R C01F H01S 109.5 . . ?
N00F C01F H01T 109.5 . . ?
H01R C01F H01T 109.5 . . ?
H01S C01F H01T 109.5 . . ?
C01J C01G C1P 118.9(12) . . ?
C01J C01G H01U 120.6 . . ?
C1P C01G H01U 120.6 . . ?
C01L C1G C01O 107.2(10) . . ?
C01L C1G C019 109.9(10) . . ?
C01O C1G C019 108.2(10) . . ?
C01L C1G P005 109.6(8) . . ?
C01O C1G P005 115.0(8) . . ?
C019 C1G P005 106.8(8) . . ?
C1K C1H C014 110.9(9) . . ?
C1K C1H H1HA 109.5 . . ?
C014 C1H H1HA 109.5 . . ?
C1K C1H H1HB 109.5 . . ?
C014 C1H H1HB 109.5 . . ?
H1HA C1H H1HB 108.0 . . ?
C00V C01I C01R 110.1(11) . . ?
C00V C01I H01V 109.6 . . ?
C01R C01I H01V 109.6 . . ?
C00V C01I H01W 109.6 . . ?
C01R C01I H01W 109.6 . . ?
H01V C01I H01W 108.2 . . ?
N02A N1I N1C 174.7(18) . . ?
C01G C01J C017 121.9(13) . . ?
C01G C01J H01X 119.0 . . ?
C017 C01J H01X 119.0 . . ?
C023 C01K C022 111.0(12) . . ?
C023 C01K C00R 110.4(11) . . ?
C022 C01K C00R 109.5(10) . . ?
C023 C01K H01Y 108.6 . . ?
C022 C01K H01Y 108.6 . . ?
C00R C01K H01Y 108.6 . . ?
C1H C1K C01B 108.1(9) . . ?
C1H C1K C00R 110.7(9) . . ?
C01B C1K C00R 106.8(9) . . ?
C1H C1K P006 106.7(7) . . ?
C01B C1K P006 115.4(7) . . ?
C00R C1K P006 109.1(7) . . ?
C1G C01L C02J 110.4(10) . . ?
C1G C01L H01Z 109.6 . . ?
C02J C01L H01Z 109.6 . . ?
C1G C01L H011 109.6 . . ?
C02J C01L H011 109.6 . . ?
H01Z C01L H011 108.1 . . ?
C017 C1L C00J 118.5(10) . . ?
C017 C1L P006 123.0(8) . . ?
C00J C1L P006 118.4(8) . . ?
C025 C01M C014 109.9(11) . . ?
C025 C01M H012 109.7 . . ?
C014 C01M H012 109.7 . . ?
C025 C01M H013 109.7 . . ?
C014 C01M H013 109.7 . . ?
H012 C01M H013 108.2 . . ?
C013 C1M C00T 118.2(10) . . ?
C013 C1M P005 120.6(9) . . ?
C00T C1M P005 121.1(8) . . ?
C00X C01N C00T 120.6(12) . . ?
C00X C01N H015 119.7 . . ?
C00T C01N H015 119.7 . . ?
C1E C1N C018 118.4(12) . . ?
C1E C1N H1N 120.8 . . ?
C018 C1N H1N 120.8 . . ?
C1G C01O C01Q 111.1(11) . . ?
C1G C01O H019 109.4 . . ?
C01Q C01O H019 109.4 . . ?
C1G C01O H020 109.4 . . ?
C01Q C01O H020 109.4 . . ?
H019 C01O H020 108.0 . . ?
C01G C1P C00J 121.3(12) . . ?
C01G C1P H1P 119.4 . . ?
C00J C1P H1P 119.4 . . ?
C02L C01Q C01O 109.3(11) . . ?
C02L C01Q C01W 109.4(14) . . ?
C01O C01Q C01W 109.7(12) . . ?
C02L C01Q H021 109.5 . . ?
C01O C01Q H021 109.5 . . ?
C01W C01Q H021 109.5 . . ?
C01U C01R C02F 111.1(13) . . ?
C01U C01R C01I 108.3(14) . . ?
C02F C01R C01I 109.7(13) . . ?
C01U C01R H022 109.2 . . ?
C02F C01R H022 109.2 . . ?
C01I C01R H022 109.2 . . ?
C020 C01S C02G 111.2(13) . . ?
C020 C01S C02C 111.9(14) . . ?
C02G C01S C02C 108.1(14) . . ?
C020 C01S H023 108.5 . . ?
C02G C01S H023 108.5 . . ?
C02C C01S H023 108.5 . . ?
C00Y C01T C029 109.2(11) . . ?
C00Y C01T H024 109.8 . . ?
C029 C01T H024 109.8 . . ?
C00Y C01T H025 109.8 . . ?
C029 C01T H025 109.8 . . ?
H024 C01T H025 108.3 . . ?
C01R C01U C01V 108.2(11) . . ?
C01R C01U H026 110.1 . . ?
C01V C01U H026 110.1 . . ?
C01R C01U H027 110.1 . . ?
C01V C01U H027 110.1 . . ?
H026 C01U H027 108.4 . . ?
C01Y C01V C01U 110.4(12) . . ?
C01Y C01V C012 110.5(12) . . ?
C01U C01V C012 107.3(13) . . ?
C01Y C01V H028 109.5 . . ?
C01U C01V H028 109.5 . . ?
C012 C01V H028 109.5 . . ?
C021 C01W C01Q 107.3(11) . . ?
C021 C01W H029 110.3 . . ?
C01Q C01W H029 110.3 . . ?
C021 C01W H02A 110.3 . . ?
C01Q C01W H02A 110.3 . . ?
H029 C01W H02A 108.5 . . ?
C01D C01X C029 109.3(11) . . ?
C01D C01X H02B 109.8 . . ?
C029 C01X H02B 109.8 . . ?
C01D C01X H02C 109.8 . . ?
C029 C01X H02C 109.8 . . ?
H02B C01X H02C 108.3 . . ?
C024 C01Y C01V 108.8(13) . . ?
C024 C01Y H02D 109.9 . . ?
C01V C01Y H02D 109.9 . . ?
C024 C01Y H02E 109.9 . . ?
C01V C01Y H02E 109.9 . . ?
H02D C01Y H02E 108.3 . . ?
C01S C020 C01D 109.7(12) . . ?
C01S C020 H02F 109.7 . . ?
C01D C020 H02F 109.7 . . ?
C01S C020 H02G 109.7 . . ?
C01D C020 H02G 109.7 . . ?
H02F C020 H02G 108.2 . . ?
C01W C021 C019 112.9(13) . . ?
C01W C021 C028 111.5(13) . . ?
C019 C021 C028 108.0(11) . . ?
C01W C021 H02H 108.1 . . ?
C019 C021 H02H 108.1 . . ?
C028 C021 H02H 108.1 . . ?
C01K C022 C014 109.0(11) . . ?
C01K C022 H02I 109.9 . . ?
C014 C022 H02I 109.9 . . ?
C01K C022 H02J 109.9 . . ?
C014 C022 H02J 109.9 . . ?
H02I C022 H02J 108.3 . . ?
C01K C023 C025 109.9(11) . . ?
C01K C023 H02K 109.7 . . ?
C025 C023 H02K 109.7 . . ?
C01K C023 H02L 109.7 . . ?
C025 C023 H02L 109.7 . . ?
H02K C023 H02L 108.2 . . ?
C02F C024 C01Y 108.3(15) . . ?
C02F C024 C02I 110.3(14) . . ?
C01Y C024 C02I 111.8(14) . . ?
C02F C024 H02M 108.8 . . ?
C01Y C024 H02M 108.8 . . ?
C02I C024 H02M 108.8 . . ?
C023 C025 C01M 110.1(12) . . ?
C023 C025 C01B 109.9(12) . . ?
C01M C025 C01B 109.2(11) . . ?
C023 C025 H02N 109.2 . . ?
C01M C025 H02N 109.2 . . ?
C01B C025 H02N 109.2 . . ?
N00F C026 H02O 109.5 . . ?
N00F C026 H02P 109.5 . . ?
H02O C026 H02P 109.5 . . ?
N00F C026 H02Q 109.5 . . ?
H02O C026 H02Q 109.5 . . ?
H02P C026 H02Q 109.5 . . ?
C010 C027 C01C 121.6(14) . . ?
C010 C027 H02R 119.2 . . ?
C01C C027 H02R 119.2 . . ?
C02J C028 C021 107.9(11) . . ?
C02J C028 H02S 110.1 . . ?
C021 C028 H02S 110.1 . . ?
C02J C028 H02T 110.1 . . ?
C021 C028 H02T 110.1 . . ?
H02S C028 H02T 108.4 . . ?
C01X C029 C02G 109.5(14) . . ?
C01X C029 C01T 111.2(14) . . ?
C02G C029 C01T 108.3(14) . . ?
C01X C029 H02U 109.3 . . ?
C02G C029 H02U 109.3 . . ?
C01T C029 H02U 109.3 . . ?
C01S C02C C00Y 109.8(10) . . ?
C01S C02C H02V 109.7 . . ?
C00Y C02C H02V 109.7 . . ?
C01S C02C H02W 109.7 . . ?
C00Y C02C H02W 109.7 . . ?
H02V C02C H02W 108.2 . . ?
C02H C02D C01A 120.4(15) . . ?
C02H C02D H02X 119.8 . . ?
C01A C02D H02X 119.8 . . ?
C024 C02F C01R 110.0(13) . . ?
C024 C02F H02Y 109.7 . . ?
C01R C02F H02Y 109.7 . . ?
C024 C02F H02Z 109.7 . . ?
C01R C02F H02Z 109.7 . . ?
H02Y C02F H02Z 108.2 . . ?
C01S C02G C029 108.9(12) . . ?
C01S C02G H030 109.9 . . ?
C029 C02G H030 109.9 . . ?
C01S C02G H031 109.9 . . ?
C029 C02G H031 109.9 . . ?
H030 C02G H031 108.3 . . ?
C016 C02H C02D 120.5(15) . . ?
C016 C02H H032 119.7 . . ?
C02D C02H H032 119.7 . . ?
C024 C02I C00V 111.1(11) . . ?
C024 C02I H033 109.4 . . ?
C00V C02I H033 109.4 . . ?
C024 C02I H034 109.4 . . ?
C00V C02I H034 109.4 . . ?
H033 C02I H034 108.0 . . ?
C028 C02J C02L 110.1(13) . . ?
C028 C02J C01L 109.0(12) . . ?
C02L C02J C01L 109.7(12) . . ?
C028 C02J H035 109.4 . . ?
C02L C02J H035 109.4 . . ?
C01L C02J H035 109.4 . . ?
C01Q C02L C02J 109.3(12) . . ?
C01Q C02L H036 109.8 . . ?
C02J C02L H036 109.8 . . ?
C01Q C02L H037 109.8 . . ?
C02J C02L H037 109.8 . . ?
H036 C02L H037 108.3 . . ?

loop_
_geom_bond_atom_site_label_1
_geom_bond_atom_site_label_2
_geom_bond_distance
_geom_bond_site_symmetry_2
_geom_bond_publ_flag
Au01 C1E 2.051(10) . ?
Au01 N1B 2.067(10) . ?
Au01 N009 2.191(9) . ?
Au01 P006 2.325(3) . ?
C1 C01A 1.407(15) . ?
C1 C011 1.444(15) . ?
C1 Au02 1.965(10) . ?
Au02 N1C 2.052(9) . ?
Au02 N00F 2.191(9) . ?
Au02 P005 2.325(3) . ?
Sb03 F01P 1.819(12) . ?
Sb03 F02E 1.825(13) . ?
Sb03 F00Q 1.829(10) . ?
Sb03 F00W 1.845(10) . ?
Sb03 F02B 1.845(11) . ?
Sb03 F00O 1.845(10) . ?
Sb04 F1P 1.669(14) . ?
Sb04 F1O 1.740(15) . ?
Sb04 F1K 1.770(15) . ?
Sb04 F1Z 1.788(13) . ?
Sb04 F2N 1.811(16) . ?
Sb04 F1H 1.841(11) . ?
P005 C1M 1.831(11) . ?
P005 C00V 1.856(10) . ?
P005 C1G 1.870(11) . ?
P006 C1L 1.838(11) . ?
P006 C1K 1.863(10) . ?
P006 C00Y 1.872(11) . ?
N009 C00J 1.464(13) . ?
N009 C015 1.505(13) . ?
N009 C01E 1.506(14) . ?
N00F C013 1.479(15) . ?
N00F C026 1.487(14) . ?
N00F C01F 1.494(14) . ?
C00J C1P 1.395(15) . ?
C00J C1L 1.401(14) . ?
C00R C01K 1.543(14) . ?
C00R C1K 1.562(15) . ?
C00R H00A 0.9700 . ?
C00R H00B 0.9700 . ?
N00S N1D 1.143(15) . ?
C00T C1M 1.399(15) . ?
C00T C01N 1.410(16) . ?
C00T H00T 0.9300 . ?
C00U C00X 1.350(17) . ?
C00U C013 1.390(16) . ?
C00U H00U 0.9300 . ?
C00V C012 1.528(16) . ?
C00V C01I 1.529(15) . ?
C00V C02I 1.539(17) . ?
C00X C01N 1.349(17) . ?
C00X H00X 0.9300 . ?
C00Y C01T 1.517(16) . ?
C00Y C02C 1.525(14) . ?
C00Y C00Z 1.546(16) . ?
C00Z C01D 1.547(16) . ?
C00Z H00C 0.9700 . ?
C00Z H00D 0.9700 . ?
C010 C027 1.339(17) . ?
C010 C1E 1.414(15) . ?
C010 H010 0.9300 . ?
C011 C016 1.401(17) . ?
C011 H01A 0.9300 . ?
C012 C01V 1.580(16) . ?
C012 H01C 0.9700 . ?
C012 H01D 0.9700 . ?
C013 C1M 1.388(14) . ?
C014 C01M 1.531(19) . ?
C014 C022 1.536(19) . ?
C014 C1H 1.545(16) . ?
C014 H014 0.9800 . ?
C015 H01E 0.9600 . ?
C015 H01F 0.9600 . ?
C015 H01G 0.9600 . ?
C016 C02H 1.35(2) . ?
C016 H016 0.9300 . ?
C017 C01J 1.374(15) . ?
C017 C1L 1.398(14) . ?
C017 H017 0.9300 . ?
C018 C01C 1.376(18) . ?
C018 C1N 1.407(17) . ?
C018 H018 0.9300 . ?
C019 C021 1.515(17) . ?
C019 C1G 1.542(15) . ?
C019 H01H 0.9700 . ?
C019 H01I 0.9700 . ?
C01A C02D 1.388(19) . ?
C01A H01J 0.9300 . ?
C01B C1K 1.544(15) . ?
C01B C025 1.555(15) . ?
C01B H01K 0.9700 . ?
C01B H01L 0.9700 . ?
N1B N1D 1.186(14) . ?
C01C C027 1.353(18) . ?
C01C H01M 0.9300 . ?
C01D C020 1.505(19) . ?
C01D C01X 1.51(2) . ?
C01D H01N 0.9800 . ?
N1C N1I 1.187(15) . ?
C01E H01O 0.9600 . ?
C01E H01P 0.9600 . ?
C01E H01Q 0.9600 . ?
C1E C1N 1.401(15) . ?
C01F H01R 0.9600 . ?
C01F H01S 0.9600 . ?
C01F H01T 0.9600 . ?
C01G C01J 1.350(18) . ?
C01G C1P 1.387(17) . ?
C01G H01U 0.9300 . ?
C1G C01L 1.529(15) . ?
C1G C01O 1.534(16) . ?
C1H C1K 1.536(14) . ?
C1H H1HA 0.9700 . ?
C1H H1HB 0.9700 . ?
C01I C01R 1.556(18) . ?
C01I H01V 0.9700 . ?
C01I H01W 0.9700 . ?
N1I N02A 1.121(17) . ?
C01J H01X 0.9300 . ?
C01K C023 1.488(17) . ?
C01K C022 1.534(18) . ?
C01K H01Y 0.9800 . ?
C01L C02J 1.534(17) . ?
C01L H01Z 0.9700 . ?
C01L H011 0.9700 . ?
C01M C025 1.51(2) . ?
C01M H012 0.9700 . ?
C01M H013 0.9700 . ?
C01N H015 0.9300 . ?
C1N H1N 0.9300 . ?
C01O C01Q 1.541(17) . ?
C01O H019 0.9700 . ?
C01O H020 0.9700 . ?
C1P H1P 0.9300 . ?
C01Q C02L 1.52(2) . ?
C01Q C01W 1.55(2) . ?
C01Q H021 0.9800 . ?
C01R C01U 1.52(2) . ?
C01R C02F 1.52(2) . ?
C01R H022 0.9800 . ?
C01S C020 1.45(2) . ?
C01S C02G 1.51(2) . ?
C01S C02C 1.525(16) . ?
C01S H023 0.9800 . ?
C01T C029 1.538(18) . ?
C01T H024 0.9700 . ?
C01T H025 0.9700 . ?
C01U C01V 1.52(2) . ?
C01U H026 0.9700 . ?
C01U H027 0.9700 . ?
C01V C01Y 1.52(2) . ?
C01V H028 0.9800 . ?
C01W C021 1.50(2) . ?
C01W H029 0.9700 . ?
C01W H02A 0.9700 . ?
C01X C029 1.51(2) . ?
C01X H02B 0.9700 . ?
C01X H02C 0.9700 . ?
C01Y C024 1.51(2) . ?
C01Y H02D 0.9700 . ?
C01Y H02E 0.9700 . ?
C020 H02F 0.9700 . ?
C020 H02G 0.9700 . ?
C021 C028 1.560(19) . ?
C021 H02H 0.9800 . ?
C022 H02I 0.9700 . ?
C022 H02J 0.9700 . ?
C023 C025 1.506(19) . ?
C023 H02K 0.9700 . ?
C023 H02L 0.9700 . ?
C024 C02F 1.46(2) . ?
C024 C02I 1.530(17) . ?
C024 H02M 0.9800 . ?
C025 H02N 0.9800 . ?
C026 H02O 0.9600 . ?
C026 H02P 0.9600 . ?
C026 H02Q 0.9600 . ?
C027 H02R 0.9300 . ?
C028 C02J 1.53(2) . ?
C028 H02S 0.9700 . ?
C028 H02T 0.9700 . ?
C029 C02G 1.52(2) . ?
C029 H02U 0.9800 . ?
C02C H02V 0.9700 . ?
C02C H02W 0.9700 . ?
C02D C02H 1.37(2) . ?
C02D H02X 0.9300 . ?
C02F H02Y 0.9700 . ?
C02F H02Z 0.9700 . ?
C02G H030 0.9700 . ?
C02G H031 0.9700 . ?
C02H H032 0.9300 . ?
C02I H033 0.9700 . ?
C02I H034 0.9700 . ?
C02J C02L 1.53(2) . ?
C02J H035 0.9800 . ?
C02L H036 0.9700 . ?
C02L H037 0.9700 . ?
